data_7718533
loop_
_publ_author_name
'Parmar, Vijay S.'
'Gransbury, Gemma K.'
'Corner, Sophie C.'
'Chou, Wei-Hao'
'Hill, Stephen'
'Winpenny, Richard E. P.'
'Chilton, Nicholas F.'
'Mills, David P.'

_publ_section_title
;
 Direct characterisation of <i>m</i><sub><i>J</i></sub> = &#xb1;15/2
 ground state in octahedral Dy(III) single-molecule magnets.
;
_journal_issue 19
_journal_name_full 'Dalton transactions (Cambridge, England : 2003)'
_journal_page_first 7616
_journal_page_last 7620
_journal_paper_doi 10.1039/d5dt00862j
_journal_volume 54
_journal_year 2025
_chemical_formula_moiety 'C84 H90 Cl Dy O5, 2(C4 H10 O)'
_chemical_formula_sum 'C92 H110 Cl Dy O7'
_chemical_formula_weight 1525.74
_chemical_name_systematic '[Dy(PH*O)2(THF)3Cl]'
_chemical_properties_physical Air-sensitive,Moisture-sensitive
_space_group_crystal_system triclinic
_space_group_IT_number 2
_space_group_name_Hall '-P 1'
_space_group_name_H-M_alt 'P -1'
_atom_sites_solution_hydrogens geom
_atom_sites_solution_primary dual
_atom_sites_solution_secondary difmap
_audit_creation_date 2024-06-28
_audit_creation_method
;
Olex2 1.2
(compiled 2018.05.29 svn.r3508 for OlexSys, GUI svn.r5506)
;
_audit_update_record
;
2025-01-30 deposited with the CCDC.	2025-04-17 downloaded from the CCDC.
;
_cell_angle_alpha 112.183(3)
_cell_angle_beta 92.607(3)
_cell_angle_gamma 107.522(3)
_cell_formula_units_Z 2
_cell_length_a 13.0454(5)
_cell_length_b 16.6596(6)
_cell_length_c 21.3210(6)
_cell_measurement_reflns_used 6533
_cell_measurement_temperature 149.9(4)
_cell_measurement_theta_max 24.9880
_cell_measurement_theta_min 1.8820
_cell_volume 4024.6(3)
_computing_cell_refinement 'CrysAlisPro 1.171.39.46 (Rigaku OD, 2018)'
_computing_data_collection 'CrysAlisPro 1.171.39.46 (Rigaku OD, 2018)'
_computing_data_reduction 'CrysAlisPro 1.171.39.46 (Rigaku OD, 2018)'
_computing_molecular_graphics 'Olex2 (Dolomanov et al., 2009)'
_computing_publication_material 'Olex2 (Dolomanov et al., 2009)'
_computing_structure_refinement 'ShelXL (Sheldrick, 2015)'
_computing_structure_solution 'ShelXS (Sheldrick, 2008)'
_diffrn_ambient_environment N~2~
_diffrn_ambient_temperature 149.9(4)
_diffrn_detector 'CCD plate'
_diffrn_detector_area_resol_mean 8.0714
_diffrn_detector_type Eos
_diffrn_measured_fraction_theta_full 0.999
_diffrn_measured_fraction_theta_max 0.999
_diffrn_measurement_details
;
List of Runs (angles in degrees, time in seconds):

  # Type    Start    End  Width  t~exp~   \w     \q     \k     \f   Frames
#--------------------------------------------------------------------------
  1  \w    -17.00  22.00   1.00   30.00    --  -18.93 -99.00  90.00   39
  2  \w    -97.00 -35.00   1.00   30.00    --  -18.93-178.00   0.00   62
  3  \w    -40.00   0.00   1.00   30.00    --  -18.93 -77.00-150.00   40
  4  \w     -7.00  93.00   1.00   30.00    --   20.18  38.00   0.00  100
  5  \w      1.00  89.00   1.00   30.00    --   20.18  57.00-150.00   88
  6  \w    -19.00   8.00   1.00   30.00    --   20.18 -99.00 -30.00   27
  7  \w     -1.00  28.00   1.00   30.00    --   20.18  57.00  90.00   29
  8  \w      7.00  70.00   1.00   30.00    --   20.18 -19.00 -30.00   63
  9  \w     34.00  61.00   1.00   30.00    --   20.18 -99.00 -30.00   27
;
_diffrn_measurement_device 'four-circle diffractometer'
_diffrn_measurement_device_type 'SuperNova, Single source at offset/far, Eos'
_diffrn_measurement_method '\w scans'
_diffrn_orient_matrix_type 'CrysAlisPro convention (1999,Acta A55,543-557)'
_diffrn_orient_matrix_UB_11 0.0533565000
_diffrn_orient_matrix_UB_12 0.0316844000
_diffrn_orient_matrix_UB_13 0.0164908000
_diffrn_orient_matrix_UB_21 -0.0089529000
_diffrn_orient_matrix_UB_22 -0.0059259000
_diffrn_orient_matrix_UB_23 0.0307831000
_diffrn_orient_matrix_UB_31 0.0208091000
_diffrn_orient_matrix_UB_32 -0.0368631000
_diffrn_orient_matrix_UB_33 -0.0107019000
_diffrn_radiation_monochromator mirror
_diffrn_radiation_probe x-ray
_diffrn_radiation_type MoK\a
_diffrn_radiation_wavelength 0.71073
_diffrn_reflns_av_R_equivalents 0.1191
_diffrn_reflns_av_unetI/netI 0.1700
_diffrn_reflns_Laue_measured_fraction_full 0.999
_diffrn_reflns_Laue_measured_fraction_max 0.999
_diffrn_reflns_limit_h_max 16
_diffrn_reflns_limit_h_min -16
_diffrn_reflns_limit_k_max 20
_diffrn_reflns_limit_k_min -20
_diffrn_reflns_limit_l_max 26
_diffrn_reflns_limit_l_min -25
_diffrn_reflns_number 33817
_diffrn_reflns_point_group_measured_fraction_full 0.999
_diffrn_reflns_point_group_measured_fraction_max 0.999
_diffrn_reflns_theta_full 25.242
_diffrn_reflns_theta_max 26.372
_diffrn_reflns_theta_min 1.988
_diffrn_source 'micro-focus sealed X-ray tube'
_diffrn_source_type 'SuperNova (Mo) X-ray Source'
_exptl_absorpt_coefficient_mu 1.015
_exptl_absorpt_correction_T_max 1.000
_exptl_absorpt_correction_T_min 0.642
_exptl_absorpt_correction_type gaussian
_exptl_absorpt_process_details
;
CrysAlisPro 1.171.39.46 (Rigaku Oxford Diffraction, 2018)
Numerical absorption correction based on gaussian integration over
			a multifaceted crystal model
Empirical absorption correction using spherical harmonics,
 implemented in SCALE3 ABSPACK scaling algorithm.
;
_exptl_crystal_colour 'clear colourless'
_exptl_crystal_colour_lustre clear
_exptl_crystal_colour_primary colourless
_exptl_crystal_density_diffrn 1.257
_exptl_crystal_description block
_exptl_crystal_F_000 1598
_exptl_crystal_preparation 'Magnetic properties'
_exptl_crystal_size_max 0.227
_exptl_crystal_size_mid 0.066
_exptl_crystal_size_min 0.043
_refine_diff_density_max 1.642
_refine_diff_density_min -2.103
_refine_diff_density_rms 0.125
_refine_ls_extinction_method none
_refine_ls_goodness_of_fit_ref 0.973
_refine_ls_hydrogen_treatment constr
_refine_ls_matrix_type full
_refine_ls_number_parameters 976
_refine_ls_number_reflns 16438
_refine_ls_number_restraints 1096
_refine_ls_restrained_S_all 0.963
_refine_ls_R_factor_all 0.1093
_refine_ls_R_factor_gt 0.0684
_refine_ls_shift/su_max 0.001
_refine_ls_shift/su_mean 0.000
_refine_ls_structure_factor_coef Fsqd
_refine_ls_weighting_details 'w=1/[\s^2^(Fo^2^)+(0.0377P)^2^] where P=(Fo^2^+2Fc^2^)/3'
_refine_ls_weighting_scheme calc
_refine_ls_wR_factor_gt 0.1319
_refine_ls_wR_factor_ref 0.1555
_reflns_Friedel_coverage 0.000
_reflns_number_gt 10823
_reflns_number_total 16438
_reflns_threshold_expression 'I > 2\s(I)'
_cod_data_source_file d5dt00862j2.cif
_cod_data_source_block adpm612
_cod_depositor_comments
;
The following automatic conversions were performed:

data item '_atom_sites_solution_secondary' value 'diffmap' was
changed to 'difmap'.

Automatic conversion script
Id: cif_fix_values 8170 2020-07-09 18:12:32Z antanas 

 Adding full bibliography for 7718533--7718536.cif.
;
_cod_original_cell_volume 4024.7(3)
_cod_database_code 7718533
_manchester_internal_diff_code ADPM612
_manchester_internal_coll_client VP/DPM
_manchester_internal_coll_user VP/DPM
_manchester_internal_coll_date 17/07/2019
_manchester_internal_process_date 17/07/2019
_manchester_internal_process_user VP/DPM
_manchester_internal_solution_date 17/07/2019
_manchester_internal_solution_user VP
_manchester_internal_refinement_date 25/06/24
_manchester_internal_refinement_user VP/SCC
_manchester_internal_validation_date 25/06/24
_manchester_internal_validation_user SCC
_shelx_shelxl_version_number 2018/3
_chemical_oxdiff_formula C84H90ClDyO65
_chemical_oxdiff_usercomment VJ/DPM
_shelx_space_group_comment
;
The symmetry employed for this shelxl refinement is uniquely defined
by the following loop, which should always be used as a source of
symmetry information in preference to the above space-group names.
They are only intended as comments.
;
_shelx_estimated_absorpt_t_max 0.958
_shelx_estimated_absorpt_t_min 0.802
_reflns_odcompleteness_completeness 99.95
_reflns_odcompleteness_iscentric 1
_reflns_odcompleteness_theta 26.32
_olex2_refinement_description
;
1. Fixed Uiso
 At 1.2 times of:
  All C(H) groups, All C(H,H) groups, All C(H,H,H,H) groups
 At 1.5 times of:
  All C(H,H,H) groups
2. Restrained distances
 O7A-C91 = O7-C91 = O7A-C90A = O7-C90
 1.45 with sigma of 0.02
 C90A-C89A = C90-C89 = C92-C91 = C92-C91
 1.55 with sigma of 0.02
 C80-C79 \\sim C80-C79A \\sim C79A-C78A \\sim C79-C78 \\sim C78A-C77 \\sim
C78-C77 \\sim C74A-C73 ~
 C75-C74 \\sim C74-C73 \\sim C75-C74A
 with sigma of 0.02
3. Uiso/Uaniso restraints and constraints
O4 \\sim C77 \\sim C78 \\sim C78A \\sim C79 \\sim C79A \\sim C80: within 2A
with sigma of 0.04 and sigma for terminal atoms of 0.08
O3 \\sim C73 \\sim C74 \\sim C74A \\sim C75 \\sim C76: within 2A with sigma of
0.04 and sigma for terminal atoms of 0.08
O7 \\sim O7A \\sim C89 \\sim C89A \\sim C90 \\sim C90A \\sim C91 \\sim C92:
within 2A with sigma of 0.04 and sigma for terminal atoms of 0.08
4. Rigid body (RIGU) restrains
 All non-hydrogen atoms
 with sigma for 1-2 distances of 0.004 and sigma for 1-3 distances of 0.004
5. Others
 Sof(H73C)=Sof(H73D)=Sof(C74A)=Sof(H74C)=Sof(H74D)=Sof(H75C)=Sof(H75D)=
 Sof(H77C)=Sof(H77D)=Sof(C78A)=Sof(H78C)=Sof(H78D)=Sof(C79A)=Sof(H79C)=
 Sof(H79D)=Sof(H80C)=Sof(H80D)=Sof(O7A)=Sof(C89A)=Sof(H89D)=Sof(H89E)=Sof(H89F)=
 Sof(C90A)=Sof(H90C)=Sof(H90D)=Sof(H91A)=1-FVAR(1)
 Sof(H73A)=Sof(H73B)=Sof(C74)=Sof(H74A)=Sof(H74B)=Sof(H75A)=Sof(H75B)=
 Sof(H77A)=Sof(H77B)=Sof(C78)=Sof(H78A)=Sof(H78B)=Sof(C79)=Sof(H79A)=Sof(H79B)=
 Sof(H80A)=Sof(H80B)=Sof(O7)=Sof(C89)=Sof(H89A)=Sof(H89B)=Sof(H89C)=Sof(C90)=
 Sof(H90A)=Sof(H90B)=Sof(H91A)=Sof(H91B)=FVAR(1)
6.a Ternary CH refined with riding coordinates:
 C7(H7), C24(H24), C43(H43), C60(H60)
6.b Secondary CH2 refined with riding coordinates:
 C73(H73A,H73B), C73(H73C,H73D), C74(H74A,H74B), C74A(H74C,H74D), C75(H75A,
 H75B), C75(H75C,H75D), C76(H76A,H76B), C77(H77A,H77B), C77(H77C,H77D),
 C78(H78A,H78B), C78A(H78C,H78D), C79(H79A,H79B), C79A(H79C,H79D), C80(H80A,
 H80B), C80(H80C,H80D), C81(H81A,H81B), C82(H82A,H82B), C83(H83A,H83B),
 C84(H84A,H84B), C87(H87A,H87B), C90(H90A,H90B), C90A(H90C,H90D)
6.c Aromatic/amide H refined with riding coordinates:
 C3(H3), C5(H5), C9(H9), C10(H10), C11(H11), C12(H12), C13(H13), C15(H15),
 C16(H16), C17(H17), C18(H18), C19(H19), C26(H26), C27(H27), C28(H28), C29(H29),
  C30(H30), C32(H32), C33(H33), C34(H34), C35(H35), C36(H36), C39(H39),
 C41(H41), C45(H45), C46(H46), C47(H47), C48(H48), C49(H49), C51(H51), C52(H52),
  C53(H53), C54(H54), C55(H55), C62(H62), C63(H63), C64(H64), C65(H65),
 C66(H66), C68(H68), C69(H69), C70(H70), C71(H71), C72(H72), C85(H85), C91(H91),
  C91(H91A)
6.d Idealised Me refined as rotating group:
 C21(H21A,H21B,H21C), C22(H22A,H22B,H22C), C23(H23A,H23B,H23C), C57(H57A,H57B,
 H57C), C58(H58A,H58B,H58C), C59(H59A,H59B,H59C), C86(H86A,H86B,H86C), C88(H88A,
 H88B,H88C), C89(H89A,H89B,H89C), C89A(H89D,H89E,H89F), C92(H92A,H92B,H92C)
;
_olex2_submission_special_instructions 'No special instructions were received'
_oxdiff_exptl_absorpt_empirical_details
;
Empirical correction (ABSPACK) includes:
- Absorption correction using spherical harmonics
- Frame scaling
;
_oxdiff_exptl_absorpt_empirical_full_max 6.079
_oxdiff_exptl_absorpt_empirical_full_min 0.308

loop_
_space_group_symop_operation_xyz
'x, y, z'
'-x, -y, -z'

loop_
_atom_site_label
_atom_site_type_symbol
_atom_site_fract_x
_atom_site_fract_y
_atom_site_fract_z
_atom_site_U_iso_or_equiv
_atom_site_adp_type
_atom_site_occupancy
_atom_site_site_symmetry_order
_atom_site_calc_flag
_atom_site_refinement_flags_posn
_atom_site_refinement_flags_adp
_atom_site_refinement_flags_occupancy
_atom_site_disorder_assembly
_atom_site_disorder_group
Dy1 Dy 0.57164(2) 0.46434(2) 0.18940(2) 0.02861(10) Uani 1 1 d . . . . .
Cl1 Cl 0.48156(16) 0.56475(11) 0.15062(9) 0.0517(5) Uani 1 1 d . . . . .
O1 O 0.6367(3) 0.3561(2) 0.17426(19) 0.0289(9) Uani 1 1 d . . . . .
O2 O 0.6132(3) 0.5539(3) 0.29493(19) 0.0295(9) Uani 1 1 d . . . . .
O3 O 0.7399(3) 0.5618(3) 0.1798(2) 0.0356(10) Uani 1 1 d . U . . .
O4 O 0.4846(4) 0.3643(3) 0.0711(2) 0.0408(11) Uani 1 1 d . U . . .
O5 O 0.4002(3) 0.3976(3) 0.2181(2) 0.0435(11) Uani 1 1 d . . . . .
C1 C 0.6944(4) 0.2989(4) 0.1657(3) 0.0260(12) Uani 1 1 d . . . . .
C2 C 0.6711(5) 0.2345(4) 0.1961(3) 0.0262(12) Uani 1 1 d . . . . .
C3 C 0.7379(5) 0.1829(4) 0.1921(3) 0.0303(13) Uani 1 1 d . . . . .
H3 H 0.723549 0.142600 0.214888 0.036 Uiso 1 1 calc R U . . .
C4 C 0.8242(5) 0.1865(4) 0.1568(3) 0.0283(13) Uani 1 1 d . . . . .
C5 C 0.8419(5) 0.2458(4) 0.1231(3) 0.0293(13) Uani 1 1 d . . . . .
H5 H 0.898977 0.248499 0.096940 0.035 Uiso 1 1 calc R U . . .
C6 C 0.7781(5) 0.3012(4) 0.1266(3) 0.0283(13) Uani 1 1 d . . . . .
C7 C 0.5697(5) 0.2198(4) 0.2282(3) 0.0290(13) Uani 1 1 d . . . . .
H7 H 0.564661 0.281946 0.254853 0.035 Uiso 1 1 calc R U . . .
C8 C 0.5734(5) 0.1749(4) 0.2785(3) 0.0280(13) Uani 1 1 d . . . . .
C9 C 0.5326(5) 0.0796(4) 0.2582(3) 0.0397(16) Uani 1 1 d . . . . .
H9 H 0.499571 0.040384 0.211525 0.048 Uiso 1 1 calc R U . . .
C10 C 0.5393(5) 0.0413(4) 0.3045(4) 0.0436(16) Uani 1 1 d . . . . .
H10 H 0.511661 -0.023859 0.289503 0.052 Uiso 1 1 calc R U . . .
C11 C 0.5859(5) 0.0971(5) 0.3729(3) 0.0413(16) Uani 1 1 d . . . . .
H11 H 0.591406 0.070654 0.404731 0.050 Uiso 1 1 calc R U . . .
C12 C 0.6243(6) 0.1915(5) 0.3941(3) 0.0442(17) Uani 1 1 d . . . . .
H12 H 0.654476 0.230587 0.441209 0.053 Uiso 1 1 calc R U . . .
C13 C 0.6189(5) 0.2292(4) 0.3470(3) 0.0375(15) Uani 1 1 d . . . . .
H13 H 0.647248 0.294377 0.362110 0.045 Uiso 1 1 calc R U . . .
C14 C 0.4675(5) 0.1643(4) 0.1729(3) 0.0327(13) Uani 1 1 d . . . . .
C15 C 0.4677(5) 0.1047(4) 0.1067(3) 0.0379(15) Uani 1 1 d . . . . .
H15 H 0.534455 0.098060 0.093879 0.045 Uiso 1 1 calc R U . . .
C16 C 0.3711(6) 0.0545(4) 0.0591(4) 0.0503(18) Uani 1 1 d . . . . .
H16 H 0.372707 0.013915 0.013935 0.060 Uiso 1 1 calc R U . . .
C17 C 0.2732(6) 0.0627(5) 0.0761(4) 0.059(2) Uani 1 1 d . . . . .
H17 H 0.207617 0.028552 0.042936 0.071 Uiso 1 1 calc R U . . .
C18 C 0.2716(6) 0.1209(5) 0.1415(4) 0.059(2) Uani 1 1 d . . . . .
H18 H 0.204352 0.127147 0.153797 0.071 Uiso 1 1 calc R U . . .
C19 C 0.3653(5) 0.1698(5) 0.1891(4) 0.0427(16) Uani 1 1 d . . . . .
H19 H 0.361922 0.208680 0.234367 0.051 Uiso 1 1 calc R U . . .
C20 C 0.8950(5) 0.1271(4) 0.1548(3) 0.0315(13) Uani 1 1 d . . . . .
C21 C 0.9612(6) 0.1620(5) 0.2266(3) 0.0485(18) Uani 1 1 d . . . . .
H21A H 1.008524 0.226353 0.240993 0.073 Uiso 1 1 calc R U . . .
H21B H 1.006280 0.124011 0.225529 0.073 Uiso 1 1 calc R U . . .
H21C H 0.911461 0.157986 0.259189 0.073 Uiso 1 1 calc R U . . .
C22 C 0.9746(5) 0.1297(4) 0.1041(3) 0.0421(16) Uani 1 1 d . . . . .
H22A H 0.933656 0.111396 0.058288 0.063 Uiso 1 1 calc R U . . .
H22B H 1.013414 0.086860 0.101711 0.063 Uiso 1 1 calc R U . . .
H22C H 1.027466 0.192392 0.119777 0.063 Uiso 1 1 calc R U . . .
C23 C 0.8202(5) 0.0259(4) 0.1327(4) 0.0438(17) Uani 1 1 d . . . . .
H23A H 0.772940 0.022088 0.166682 0.066 Uiso 1 1 calc R U . . .
H23B H 0.865087 -0.012652 0.129744 0.066 Uiso 1 1 calc R U . . .
H23C H 0.774913 0.004128 0.087596 0.066 Uiso 1 1 calc R U . . .
C24 C 0.7962(5) 0.3554(4) 0.0820(3) 0.0320(13) Uani 1 1 d . . . . .
H24 H 0.768670 0.407641 0.103799 0.038 Uiso 1 1 calc R U . . .
C25 C 0.9175(5) 0.3991(4) 0.0816(3) 0.0339(14) Uani 1 1 d . . . . .
C26 C 0.9657(7) 0.3722(5) 0.0241(4) 0.063(2) Uani 1 1 d . . . . .
H26 H 0.922290 0.326334 -0.018675 0.076 Uiso 1 1 calc R U . . .
C27 C 1.0775(8) 0.4125(7) 0.0292(5) 0.084(3) Uani 1 1 d . . . . .
H27 H 1.109947 0.392869 -0.010302 0.101 Uiso 1 1 calc R U . . .
C28 C 1.1404(7) 0.4780(6) 0.0883(5) 0.076(3) Uani 1 1 d . . . . .
H28 H 1.216919 0.503854 0.090919 0.091 Uiso 1 1 calc R U . . .
C29 C 1.0945(6) 0.5076(6) 0.1447(5) 0.073(2) Uani 1 1 d . . . . .
H29 H 1.138355 0.556078 0.186365 0.088 Uiso 1 1 calc R U . . .
C30 C 0.9839(6) 0.4672(5) 0.1415(4) 0.0536(18) Uani 1 1 d . . . . .
H30 H 0.953190 0.487019 0.181713 0.064 Uiso 1 1 calc R U . . .
C31 C 0.7281(5) 0.2979(4) 0.0094(3) 0.0372(15) Uani 1 1 d . . . . .
C32 C 0.7106(7) 0.3424(5) -0.0321(4) 0.065(2) Uani 1 1 d . . . . .
H32 H 0.738176 0.407921 -0.013958 0.078 Uiso 1 1 calc R U . . .
C33 C 0.6542(9) 0.2930(6) -0.0986(4) 0.090(3) Uani 1 1 d . . . . .
H33 H 0.644639 0.324160 -0.126425 0.108 Uiso 1 1 calc R U . . .
C34 C 0.6117(8) 0.1982(6) -0.1248(4) 0.092(3) Uani 1 1 d . . . . .
H34 H 0.572677 0.163631 -0.170739 0.110 Uiso 1 1 calc R U . . .
C35 C 0.6259(7) 0.1539(5) -0.0841(4) 0.069(3) Uani 1 1 d . . . . .
H35 H 0.595174 0.088501 -0.101952 0.083 Uiso 1 1 calc R U . . .
C36 C 0.6843(6) 0.2030(4) -0.0176(3) 0.0472(18) Uani 1 1 d . . . . .
H36 H 0.694275 0.171142 0.009578 0.057 Uiso 1 1 calc R U . . .
C37 C 0.6394(4) 0.6181(4) 0.3602(3) 0.0245(12) Uani 1 1 d . . . . .
C38 C 0.6218(5) 0.7027(4) 0.3784(3) 0.0280(13) Uani 1 1 d . . . . .
C39 C 0.6494(5) 0.7658(4) 0.4473(3) 0.0334(14) Uani 1 1 d . . . . .
H39 H 0.635618 0.822033 0.458777 0.040 Uiso 1 1 calc R U . . .
C40 C 0.6953(5) 0.7512(4) 0.4994(3) 0.0313(13) Uani 1 1 d . . . . .
C41 C 0.7139(5) 0.6675(4) 0.4806(3) 0.0298(13) Uani 1 1 d . . . . .
H41 H 0.745935 0.654975 0.515135 0.036 Uiso 1 1 calc R U . . .
C42 C 0.6869(4) 0.6020(4) 0.4127(3) 0.0257(12) Uani 1 1 d . . . . .
C43 C 0.5789(5) 0.7277(4) 0.3230(3) 0.0336(14) Uani 1 1 d . . . . .
H43 H 0.548932 0.669071 0.280365 0.040 Uiso 1 1 calc R U . . .
C44 C 0.6687(6) 0.7946(4) 0.3046(3) 0.0358(14) Uani 1 1 d . . . . .
C45 C 0.7764(6) 0.8342(5) 0.3382(4) 0.0504(18) Uani 1 1 d . . . . .
H45 H 0.798280 0.820498 0.374975 0.061 Uiso 1 1 calc R U . . .
C46 C 0.8530(7) 0.8946(5) 0.3179(4) 0.064(2) Uani 1 1 d . . . . .
H46 H 0.926790 0.921803 0.341107 0.077 Uiso 1 1 calc R U . . .
C47 C 0.8226(7) 0.9151(6) 0.2647(4) 0.072(2) Uani 1 1 d . . . . .
H47 H 0.875029 0.956726 0.251736 0.087 Uiso 1 1 calc R U . . .
C48 C 0.7154(7) 0.8748(5) 0.2300(4) 0.063(2) Uani 1 1 d . . . . .
H48 H 0.693850 0.888255 0.193021 0.076 Uiso 1 1 calc R U . . .
C49 C 0.6399(6) 0.8146(5) 0.2501(4) 0.0503(18) Uani 1 1 d . . . . .
H49 H 0.566626 0.786220 0.225854 0.060 Uiso 1 1 calc R U . . .
C50 C 0.4842(5) 0.7631(4) 0.3408(3) 0.0366(15) Uani 1 1 d . . . . .
C51 C 0.5003(6) 0.8555(5) 0.3819(4) 0.0514(19) Uani 1 1 d . . . . .
H51 H 0.572577 0.898724 0.398786 0.062 Uiso 1 1 calc R U . . .
C52 C 0.4119(7) 0.8857(5) 0.3987(4) 0.064(2) Uani 1 1 d . . . . .
H52 H 0.423633 0.948483 0.427109 0.077 Uiso 1 1 calc R U . . .
C53 C 0.3079(7) 0.8224(6) 0.3732(5) 0.075(3) Uani 1 1 d . . . . .
H53 H 0.247008 0.841328 0.385048 0.090 Uiso 1 1 calc R U . . .
C54 C 0.2912(6) 0.7332(6) 0.3311(5) 0.073(3) Uani 1 1 d . . . . .
H54 H 0.218656 0.690979 0.312233 0.088 Uiso 1 1 calc R U . . .
C55 C 0.3782(6) 0.7028(5) 0.3153(4) 0.0506(18) Uani 1 1 d . . . . .
H55 H 0.364785 0.639728 0.286653 0.061 Uiso 1 1 calc R U . . .
C56 C 0.7263(5) 0.8220(4) 0.5750(3) 0.0371(15) Uani 1 1 d . . . . .
C57 C 0.8491(6) 0.8599(6) 0.5963(4) 0.087(3) Uani 1 1 d . . . . .
H57A H 0.875772 0.809846 0.593486 0.130 Uiso 1 1 calc R U . . .
H57B H 0.869282 0.907158 0.643659 0.130 Uiso 1 1 calc R U . . .
H57C H 0.881898 0.887430 0.565424 0.130 Uiso 1 1 calc R U . . .
C58 C 0.6720(8) 0.7780(6) 0.6203(4) 0.095(3) Uani 1 1 d . . . . .
H58A H 0.592782 0.751931 0.604026 0.142 Uiso 1 1 calc R U . . .
H58B H 0.688237 0.824669 0.667799 0.142 Uiso 1 1 calc R U . . .
H58C H 0.699512 0.728779 0.618758 0.142 Uiso 1 1 calc R U . . .
C59 C 0.6887(7) 0.9045(5) 0.5846(4) 0.082(3) Uani 1 1 d . . . . .
H59A H 0.715219 0.929910 0.551369 0.122 Uiso 1 1 calc R U . . .
H59B H 0.718246 0.952198 0.631452 0.122 Uiso 1 1 calc R U . . .
H59C H 0.608674 0.883790 0.576925 0.122 Uiso 1 1 calc R U . . .
C60 C 0.7145(5) 0.5135(4) 0.3944(3) 0.0280(12) Uani 1 1 d . . . . .
H60 H 0.657880 0.464972 0.353926 0.034 Uiso 1 1 calc R U . . .
C61 C 0.7038(5) 0.4791(4) 0.4512(3) 0.0295(13) Uani 1 1 d . . . . .
C62 C 0.7936(5) 0.4754(5) 0.4867(3) 0.0423(17) Uani 1 1 d . . . . .
H62 H 0.864621 0.496365 0.476855 0.051 Uiso 1 1 calc R U . . .
C63 C 0.7779(6) 0.4405(5) 0.5369(3) 0.0502(19) Uani 1 1 d . . . . .
H63 H 0.839293 0.437394 0.560410 0.060 Uiso 1 1 calc R U . . .
C64 C 0.6801(7) 0.4112(5) 0.5534(4) 0.0537(19) Uani 1 1 d . . . . .
H64 H 0.672816 0.388358 0.588187 0.064 Uiso 1 1 calc R U . . .
C65 C 0.5880(6) 0.4144(4) 0.5187(3) 0.0479(17) Uani 1 1 d . . . . .
H65 H 0.517752 0.394412 0.529821 0.057 Uiso 1 1 calc R U . . .
C66 C 0.6028(5) 0.4474(4) 0.4682(3) 0.0363(14) Uani 1 1 d . . . . .
H66 H 0.540715 0.448515 0.443916 0.044 Uiso 1 1 calc R U . . .
C67 C 0.8236(5) 0.5229(4) 0.3702(3) 0.0291(13) Uani 1 1 d . . . . .
C68 C 0.9108(5) 0.6064(4) 0.3944(3) 0.0309(13) Uani 1 1 d . . . . .
H68 H 0.901624 0.660654 0.426356 0.037 Uiso 1 1 calc R U . . .
C69 C 1.0085(5) 0.6119(4) 0.3734(3) 0.0395(15) Uani 1 1 d . . . . .
H69 H 1.066551 0.669618 0.390664 0.047 Uiso 1 1 calc R U . . .
C70 C 1.0238(5) 0.5335(5) 0.3268(3) 0.0411(16) Uani 1 1 d . . . . .
H70 H 1.091897 0.537244 0.311751 0.049 Uiso 1 1 calc R U . . .
C71 C 0.9388(5) 0.4499(5) 0.3025(3) 0.0410(16) Uani 1 1 d . . . . .
H71 H 0.948201 0.395771 0.270607 0.049 Uiso 1 1 calc R U . . .
C72 C 0.8405(5) 0.4451(4) 0.3245(3) 0.0327(14) Uani 1 1 d . . . . .
H72 H 0.783021 0.387179 0.307952 0.039 Uiso 1 1 calc R U . . .
C73 C 0.7596(6) 0.6030(5) 0.1312(4) 0.061(2) Uani 1 1 d D U . . .
H73A H 0.691486 0.608734 0.114003 0.073 Uiso 0.582(10) 1 calc R U P A 1
H73B H 0.784408 0.564071 0.091513 0.073 Uiso 0.582(10) 1 calc R U P A 1
H73C H 0.724098 0.650027 0.139284 0.073 Uiso 0.418(10) 1 calc R U P A 2
H73D H 0.732566 0.555812 0.083321 0.073 Uiso 0.418(10) 1 calc R U P A 2
C74 C 0.8425(10) 0.6930(7) 0.1658(5) 0.049(3) Uani 0.582(10) 1 d D U P A 1
H74A H 0.810364 0.740567 0.189916 0.058 Uiso 0.582(10) 1 calc R U P A 1
H74B H 0.885183 0.711289 0.133093 0.058 Uiso 0.582(10) 1 calc R U P A 1
C74A C 0.8823(11) 0.6467(14) 0.1454(7) 0.065(5) Uani 0.418(10) 1 d D U P A 2
H74C H 0.915784 0.601140 0.119198 0.078 Uiso 0.418(10) 1 calc R U P A 2
H74D H 0.904492 0.699477 0.132131 0.078 Uiso 0.418(10) 1 calc R U P A 2
C75 C 0.9157(6) 0.6774(6) 0.2186(4) 0.069(2) Uani 1 1 d D U . . .
H75A H 0.968042 0.648452 0.196367 0.082 Uiso 0.582(10) 1 calc R U P A 1
H75B H 0.956095 0.736002 0.258735 0.082 Uiso 0.582(10) 1 calc R U P A 1
H75C H 0.919118 0.742030 0.243711 0.082 Uiso 0.418(10) 1 calc R U P A 2
H75D H 0.988406 0.673564 0.228837 0.082 Uiso 0.418(10) 1 calc R U P A 2
C76 C 0.8290(5) 0.6127(5) 0.2390(4) 0.0487(17) Uani 1 1 d . U . . .
H76A H 0.858266 0.569868 0.249478 0.058 Uiso 1 1 calc R U . . .
H76B H 0.803470 0.647935 0.280128 0.058 Uiso 1 1 calc R U . . .
C77 C 0.4467(6) 0.2639(4) 0.0513(3) 0.0465(18) Uani 1 1 d D U . . .
H77A H 0.428243 0.249459 0.091293 0.056 Uiso 0.582(10) 1 calc R U P A 1
H77B H 0.503574 0.237989 0.032945 0.056 Uiso 0.582(10) 1 calc R U P A 1
H77C H 0.399421 0.247820 0.082903 0.056 Uiso 0.418(10) 1 calc R U P A 2
H77D H 0.509991 0.243334 0.053837 0.056 Uiso 0.418(10) 1 calc R U P A 2
C78 C 0.3455(15) 0.2251(14) -0.0041(9) 0.069(6) Uani 0.582(10) 1 d D U P A 1
H78A H 0.345062 0.168133 -0.042432 0.083 Uiso 0.582(10) 1 calc R U P A 1
H78B H 0.278087 0.210945 0.015210 0.083 Uiso 0.582(10) 1 calc R U P A 1
C78A C 0.384(2) 0.2173(19) -0.0214(9) 0.070(8) Uani 0.418(10) 1 d D U P A 2
H78C H 0.413198 0.170776 -0.050774 0.084 Uiso 0.418(10) 1 calc R U P A 2
H78D H 0.305578 0.185890 -0.022080 0.084 Uiso 0.418(10) 1 calc R U P A 2
C79 C 0.3536(14) 0.2990(11) -0.0280(9) 0.070(6) Uani 0.582(10) 1 d D U P A 1
H79A H 0.358198 0.276304 -0.077547 0.084 Uiso 0.582(10) 1 calc R U P A 1
H79B H 0.287515 0.316645 -0.022090 0.084 Uiso 0.582(10) 1 calc R U P A 1
C79A C 0.395(2) 0.2895(12) -0.0467(11) 0.072(8) Uani 0.418(10) 1 d D U P A 2
H79C H 0.321704 0.286554 -0.064679 0.086 Uiso 0.418(10) 1 calc R U P A 2
H79D H 0.437448 0.280766 -0.084408 0.086 Uiso 0.418(10) 1 calc R U P A 2
C80 C 0.4517(7) 0.3802(5) 0.0120(4) 0.065(2) Uani 1 1 d D U . . .
H80A H 0.510393 0.384771 -0.015736 0.078 Uiso 0.582(10) 1 calc R U P A 1
H80B H 0.434288 0.437806 0.026830 0.078 Uiso 0.582(10) 1 calc R U P A 1
H80C H 0.516818 0.415524 -0.000724 0.078 Uiso 0.418(10) 1 calc R U P A 2
H80D H 0.402278 0.416592 0.023400 0.078 Uiso 0.418(10) 1 calc R U P A 2
C81 C 0.3874(5) 0.4138(5) 0.2891(3) 0.0509(18) Uani 1 1 d . . . . .
H81A H 0.417744 0.480567 0.319453 0.061 Uiso 1 1 calc R U . . .
H81B H 0.424904 0.380912 0.306678 0.061 Uiso 1 1 calc R U . . .
C82 C 0.2651(6) 0.3764(5) 0.2860(4) 0.059(2) Uani 1 1 d . . . . .
H82A H 0.238856 0.309100 0.273620 0.071 Uiso 1 1 calc R U . . .
H82B H 0.244085 0.408239 0.330252 0.071 Uiso 1 1 calc R U . . .
C83 C 0.2223(6) 0.3983(5) 0.2295(4) 0.061(2) Uani 1 1 d . . . . .
H83A H 0.144412 0.360382 0.210052 0.073 Uiso 1 1 calc R U . . .
H83B H 0.230594 0.464468 0.246510 0.073 Uiso 1 1 calc R U . . .
C84 C 0.2938(5) 0.3738(5) 0.1772(4) 0.0500(18) Uani 1 1 d . . . . .
H84A H 0.264335 0.307223 0.146403 0.060 Uiso 1 1 calc R U . . .
H84B H 0.299684 0.409858 0.148852 0.060 Uiso 1 1 calc R U . . .
O6 O 1.0639(5) 0.8070(4) 0.5214(3) 0.0814(18) Uani 1 1 d . . . . .
C85 C 1.1036(9) 0.8061(8) 0.5818(6) 0.117(4) Uani 1 1 d . . . . .
H85A H 1.083221 0.850253 0.620916 0.141 Uiso 1 1 calc R U . . .
H85B H 1.184327 0.826185 0.588627 0.141 Uiso 1 1 calc R U . . .
C86 C 1.0583(10) 0.7107(7) 0.5808(5) 0.122(5) Uani 1 1 d . . . . .
H86A H 1.083387 0.668010 0.544504 0.183 Uiso 1 1 calc R U . . .
H86B H 0.978308 0.689621 0.571899 0.183 Uiso 1 1 calc R U . . .
H86C H 1.084014 0.712708 0.625504 0.183 Uiso 1 1 calc R U . . .
C87 C 1.1116(9) 0.8934(7) 0.5153(6) 0.112(4) Uani 1 1 d . . . . .
H87A H 1.189096 0.903782 0.510591 0.134 Uiso 1 1 calc R U . . .
H87B H 1.108164 0.945185 0.556838 0.134 Uiso 1 1 calc R U . . .
C88 C 1.0484(9) 0.8876(7) 0.4536(6) 0.110(4) Uani 1 1 d . . . . .
H88A H 1.059966 0.841453 0.412326 0.165 Uiso 1 1 calc R U . . .
H88B H 1.072684 0.947925 0.451224 0.165 Uiso 1 1 calc R U . . .
H88C H 0.970472 0.869711 0.456304 0.165 Uiso 1 1 calc R U . . .
O7 O 1.0672(9) 0.8479(9) 0.1456(7) 0.099(4) Uani 0.582(10) 1 d D U P A 1
O7A O 1.0723(12) 0.9362(9) 0.1655(7) 0.075(4) Uani 0.418(10) 1 d D U P A 2
C89 C 1.185(3) 0.8463(17) 0.2297(15) 0.132(11) Uani 0.582(10) 1 d D U P A 1
H89A H 1.173530 0.784183 0.194911 0.198 Uiso 0.582(10) 1 calc R U P A 1
H89B H 1.133806 0.842461 0.261614 0.198 Uiso 0.582(10) 1 calc R U P A 1
H89C H 1.260096 0.873772 0.255252 0.198 Uiso 0.582(10) 1 calc R U P A 1
C89A C 1.172(4) 0.8869(17) 0.2370(19) 0.095(9) Uani 0.418(10) 1 d D U P A 2
H89D H 1.159689 0.825177 0.201129 0.142 Uiso 0.418(10) 1 calc R U P A 2
H89E H 1.112522 0.884702 0.263132 0.142 Uiso 0.418(10) 1 calc R U P A 2
H89F H 1.241645 0.907543 0.268046 0.142 Uiso 0.418(10) 1 calc R U P A 2
C90 C 1.1653(16) 0.9060(15) 0.1945(13) 0.117(7) Uani 0.582(10) 1 d D U P A 1
H90A H 1.156056 0.962485 0.228029 0.141 Uiso 0.582(10) 1 calc R U P A 1
H90B H 1.226788 0.924020 0.171280 0.141 Uiso 0.582(10) 1 calc R U P A 1
C90A C 1.1775(18) 0.9546(16) 0.2033(15) 0.085(6) Uani 0.418(10) 1 d D U P A 2
H90C H 1.203596 1.018463 0.239459 0.102 Uiso 0.418(10) 1 calc R U P A 2
H90D H 1.230732 0.949988 0.171612 0.102 Uiso 0.418(10) 1 calc R U P A 2
C91 C 1.0556(8) 0.8770(8) 0.0991(5) 0.110(4) Uani 1 1 d D U . . .
H91A H 1.107917 0.862849 0.067980 0.132 Uiso 0.582(10) 1 calc R U P A 1
H91B H 1.076958 0.945008 0.121731 0.132 Uiso 0.582(10) 1 calc R U P A 1
H91C H 1.075260 0.823637 0.098161 0.132 Uiso 0.418(10) 1 calc R U P A 2
H91D H 1.108005 0.908068 0.076229 0.132 Uiso 0.418(10) 1 calc R U P A 2
C92 C 0.9450(8) 0.8398(6) 0.0559(5) 0.090(3) Uani 1 1 d D U . . .
H92A H 0.937760 0.782655 0.016175 0.135 Uiso 1 1 calc R U . . .
H92B H 0.935577 0.885332 0.039712 0.135 Uiso 1 1 calc R U . . .
H92C H 0.889127 0.826822 0.083308 0.135 Uiso 1 1 calc R U . . .

loop_
_atom_site_aniso_label
_atom_site_aniso_U_11
_atom_site_aniso_U_22
_atom_site_aniso_U_33
_atom_site_aniso_U_23
_atom_site_aniso_U_13
_atom_site_aniso_U_12
Dy1 0.03618(18) 0.03193(17) 0.02259(16) 0.01403(13) 0.00065(13) 0.01533(13)
Cl1 0.0762(13) 0.0455(10) 0.0400(10) 0.0170(8) -0.0104(10) 0.0338(10)
O1 0.037(2) 0.025(2) 0.025(2) 0.0112(18) -0.003(2) 0.0119(18)
O2 0.041(2) 0.037(2) 0.020(2) 0.0195(18) 0.010(2) 0.017(2)
O3 0.051(3) 0.029(2) 0.030(2) 0.0206(19) 0.002(2) 0.008(2)
O4 0.063(3) 0.039(2) 0.021(2) 0.0166(19) -0.011(2) 0.014(2)
O5 0.026(2) 0.064(3) 0.036(3) 0.022(2) 0.001(2) 0.010(2)
C1 0.024(3) 0.032(3) 0.017(3) 0.007(2) -0.006(2) 0.008(2)
C2 0.032(3) 0.033(3) 0.013(3) 0.009(2) -0.003(2) 0.012(3)
C3 0.036(3) 0.035(3) 0.024(3) 0.016(3) 0.001(3) 0.014(3)
C4 0.029(3) 0.032(3) 0.026(3) 0.012(3) -0.005(3) 0.014(3)
C5 0.031(3) 0.036(3) 0.023(3) 0.014(3) 0.000(3) 0.014(3)
C6 0.032(3) 0.031(3) 0.028(3) 0.019(3) 0.004(3) 0.011(3)
C7 0.034(3) 0.030(3) 0.026(3) 0.012(3) 0.004(3) 0.015(3)
C8 0.033(3) 0.029(3) 0.025(3) 0.014(2) 0.005(3) 0.011(3)
C9 0.057(4) 0.029(3) 0.032(4) 0.017(3) 0.000(3) 0.009(3)
C10 0.053(4) 0.037(4) 0.044(4) 0.024(3) 0.000(4) 0.011(3)
C11 0.051(4) 0.056(4) 0.035(3) 0.035(3) 0.011(3) 0.021(3)
C12 0.055(5) 0.051(4) 0.026(3) 0.016(3) 0.003(3) 0.017(4)
C13 0.048(4) 0.030(3) 0.031(3) 0.011(3) 0.000(3) 0.012(3)
C14 0.036(3) 0.037(3) 0.032(3) 0.024(3) 0.002(3) 0.010(3)
C15 0.046(4) 0.036(4) 0.034(3) 0.017(3) -0.006(3) 0.015(3)
C16 0.057(4) 0.042(4) 0.048(4) 0.025(3) -0.013(3) 0.008(3)
C17 0.041(4) 0.070(5) 0.062(5) 0.042(4) -0.015(4) -0.001(4)
C18 0.031(4) 0.085(6) 0.071(5) 0.054(4) 0.001(4) 0.008(4)
C19 0.032(3) 0.061(4) 0.044(4) 0.033(4) 0.005(3) 0.013(3)
C20 0.031(3) 0.038(3) 0.034(3) 0.021(3) 0.003(3) 0.016(3)
C21 0.049(4) 0.060(5) 0.045(4) 0.022(4) -0.002(3) 0.029(4)
C22 0.040(4) 0.053(4) 0.050(4) 0.027(4) 0.009(3) 0.029(3)
C23 0.048(4) 0.040(3) 0.058(5) 0.029(3) 0.012(4) 0.025(3)
C24 0.043(3) 0.034(3) 0.029(3) 0.020(3) 0.006(3) 0.017(3)
C25 0.042(3) 0.034(3) 0.038(3) 0.026(3) 0.010(3) 0.015(3)
C26 0.064(5) 0.068(5) 0.053(5) 0.023(4) 0.027(4) 0.017(4)
C27 0.074(6) 0.099(7) 0.094(6) 0.054(5) 0.051(5) 0.023(5)
C28 0.054(5) 0.099(7) 0.105(7) 0.078(5) 0.025(5) 0.020(5)
C29 0.046(4) 0.091(6) 0.073(6) 0.049(5) -0.004(4) -0.006(4)
C30 0.052(4) 0.063(5) 0.042(4) 0.026(3) 0.007(4) 0.009(4)
C31 0.047(4) 0.044(3) 0.031(3) 0.024(3) 0.001(3) 0.020(3)
C32 0.112(7) 0.041(4) 0.045(4) 0.023(3) -0.009(5) 0.027(5)
C33 0.160(10) 0.068(5) 0.047(5) 0.030(4) -0.024(6) 0.045(6)
C34 0.157(10) 0.068(5) 0.041(5) 0.012(4) -0.039(6) 0.047(6)
C35 0.103(7) 0.037(4) 0.052(5) 0.013(3) -0.028(5) 0.016(4)
C36 0.069(5) 0.036(3) 0.036(4) 0.014(3) -0.013(4) 0.021(3)
C37 0.025(3) 0.029(3) 0.025(3) 0.016(2) 0.008(3) 0.010(2)
C38 0.032(3) 0.032(3) 0.026(3) 0.017(2) 0.007(3) 0.013(3)
C39 0.038(4) 0.035(3) 0.034(3) 0.017(3) 0.010(3) 0.018(3)
C40 0.032(3) 0.037(3) 0.023(3) 0.010(3) 0.009(3) 0.011(3)
C41 0.035(3) 0.036(3) 0.021(3) 0.014(2) 0.001(3) 0.012(3)
C42 0.026(3) 0.034(3) 0.024(3) 0.017(2) 0.007(3) 0.013(3)
C43 0.046(4) 0.031(3) 0.030(3) 0.015(3) 0.007(3) 0.020(3)
C44 0.053(4) 0.032(3) 0.031(4) 0.016(3) 0.011(3) 0.021(3)
C45 0.060(4) 0.048(4) 0.042(4) 0.026(4) 0.003(4) 0.008(3)
C46 0.059(5) 0.072(6) 0.055(5) 0.036(4) 0.007(4) 0.001(4)
C47 0.083(5) 0.074(6) 0.062(6) 0.045(5) 0.021(5) 0.007(5)
C48 0.085(5) 0.066(5) 0.054(5) 0.043(4) 0.015(4) 0.023(4)
C49 0.068(5) 0.047(4) 0.044(4) 0.027(4) 0.007(4) 0.020(4)
C50 0.041(3) 0.042(3) 0.043(4) 0.030(3) 0.009(3) 0.020(3)
C51 0.061(5) 0.048(4) 0.058(5) 0.026(4) 0.013(4) 0.029(4)
C52 0.076(5) 0.061(5) 0.078(6) 0.035(5) 0.024(5) 0.043(4)
C53 0.061(5) 0.087(6) 0.116(8) 0.059(6) 0.042(5) 0.050(4)
C54 0.046(5) 0.083(5) 0.111(8) 0.055(5) 0.027(5) 0.028(4)
C55 0.047(4) 0.056(4) 0.061(5) 0.034(4) 0.015(4) 0.020(3)
C56 0.042(4) 0.042(4) 0.025(3) 0.011(3) 0.007(3) 0.015(3)
C57 0.051(4) 0.110(7) 0.043(5) -0.025(5) -0.014(4) 0.026(5)
C58 0.157(9) 0.070(6) 0.034(5) 0.016(4) 0.033(6) 0.012(6)
C59 0.104(7) 0.081(6) 0.044(5) -0.007(4) -0.011(5) 0.058(6)
C60 0.027(3) 0.033(3) 0.020(3) 0.009(2) -0.004(3) 0.008(3)
C61 0.036(3) 0.031(3) 0.021(3) 0.011(3) -0.002(3) 0.012(3)
C62 0.042(4) 0.070(5) 0.035(4) 0.033(4) 0.009(3) 0.030(4)
C63 0.072(5) 0.065(5) 0.038(4) 0.036(4) 0.010(4) 0.040(4)
C64 0.085(5) 0.053(5) 0.029(4) 0.019(3) 0.022(4) 0.026(4)
C65 0.063(5) 0.045(4) 0.037(4) 0.020(3) 0.017(4) 0.017(4)
C66 0.042(3) 0.038(4) 0.027(3) 0.012(3) 0.000(3) 0.014(3)
C67 0.035(3) 0.036(3) 0.019(3) 0.013(3) 0.000(3) 0.015(3)
C68 0.035(3) 0.037(3) 0.022(3) 0.011(3) 0.000(3) 0.015(3)
C69 0.033(3) 0.050(4) 0.030(4) 0.014(3) -0.003(3) 0.013(3)
C70 0.035(4) 0.062(4) 0.030(4) 0.018(3) 0.006(3) 0.022(3)
C71 0.045(4) 0.049(4) 0.028(4) 0.008(3) 0.003(3) 0.025(3)
C72 0.032(3) 0.035(3) 0.027(3) 0.011(3) -0.004(3) 0.009(3)
C73 0.066(5) 0.078(5) 0.065(5) 0.057(4) 0.022(4) 0.025(4)
C74 0.081(8) 0.042(6) 0.038(6) 0.025(5) 0.039(6) 0.026(5)
C74A 0.077(8) 0.070(12) 0.052(7) 0.038(8) 0.023(8) 0.013(9)
C75 0.055(5) 0.079(6) 0.059(5) 0.033(5) 0.016(4) -0.001(4)
C76 0.044(4) 0.058(5) 0.037(4) 0.023(3) 0.005(3) 0.004(3)
C77 0.067(5) 0.033(3) 0.038(4) 0.016(3) -0.017(3) 0.017(3)
C78 0.086(11) 0.042(7) 0.051(9) 0.014(7) -0.035(8) -0.004(8)
C78A 0.106(17) 0.036(7) 0.047(9) 0.010(7) -0.040(11) 0.012(10)
C79 0.090(11) 0.074(8) 0.039(9) 0.030(7) -0.032(8) 0.017(7)
C79A 0.106(17) 0.050(8) 0.039(9) 0.022(6) -0.035(11) 0.000(11)
C80 0.114(7) 0.045(4) 0.034(4) 0.021(3) -0.020(4) 0.021(4)
C81 0.037(4) 0.068(5) 0.028(3) 0.008(4) 0.005(3) 0.006(4)
C82 0.042(4) 0.065(5) 0.056(5) 0.014(4) 0.019(4) 0.012(4)
C83 0.032(4) 0.064(5) 0.089(6) 0.032(5) 0.015(4) 0.017(4)
C84 0.030(4) 0.057(5) 0.048(4) 0.011(4) -0.011(3) 0.011(3)
O6 0.069(4) 0.079(4) 0.066(4) -0.002(3) -0.006(4) 0.028(3)
C85 0.081(8) 0.163(10) 0.082(7) 0.014(8) -0.019(6) 0.058(8)
C86 0.183(13) 0.143(9) 0.061(7) 0.015(7) -0.008(7) 0.122(10)
C87 0.077(8) 0.092(7) 0.111(9) 0.005(7) 0.008(7) 0.002(6)
C88 0.100(9) 0.104(8) 0.127(10) 0.043(8) 0.041(7) 0.037(7)
O7 0.078(7) 0.102(9) 0.114(9) 0.065(7) 0.024(6) 0.000(6)
O7A 0.078(8) 0.060(9) 0.090(8) 0.034(7) 0.035(7) 0.021(7)
C89 0.106(17) 0.14(2) 0.13(2) 0.094(19) -0.016(15) -0.033(17)
C89A 0.14(2) 0.037(14) 0.085(17) 0.031(13) 0.011(15) -0.004(14)
C90 0.106(11) 0.104(15) 0.125(13) 0.073(13) 0.013(9) -0.019(11)
C90A 0.096(11) 0.058(12) 0.087(12) 0.044(11) 0.018(9) -0.010(11)
C91 0.086(7) 0.127(9) 0.093(7) 0.045(6) 0.028(6) 0.004(7)
C92 0.106(7) 0.080(7) 0.092(7) 0.037(6) 0.028(6) 0.041(6)

loop_
_atom_type_symbol
_atom_type_description
_atom_type_scat_dispersion_real
_atom_type_scat_dispersion_imag
_atom_type_scat_source
C C 0.0033 0.0016 'International Tables Vol C Tables 4.2.6.8 and 6.1.1.4'
H H 0.0000 0.0000 'International Tables Vol C Tables 4.2.6.8 and 6.1.1.4'
Cl Cl 0.1484 0.1585 'International Tables Vol C Tables 4.2.6.8 and 6.1.1.4'
Dy Dy -0.1892 4.4098 'International Tables Vol C Tables 4.2.6.8 and 6.1.1.4'
O O 0.0106 0.0060 'International Tables Vol C Tables 4.2.6.8 and 6.1.1.4'

loop_
_exptl_crystal_face_index_h
_exptl_crystal_face_index_k
_exptl_crystal_face_index_l
_exptl_crystal_face_perp_dist
12 -21 2 0.0297
-18 8 -6 0.0211
2 17 6 0.0281
17 -5 6 0.0170
-16 -5 5 0.0469
1 10 -30 0.1173
-1 -9 30 0.0974
-12 20 0 0.0379
2 -20 -5 0.0284

loop_
_geom_angle_atom_site_label_1
_geom_angle_atom_site_label_2
_geom_angle_atom_site_label_3
_geom_angle
_geom_angle_site_symmetry_1
_geom_angle_site_symmetry_3
_geom_angle_publ_flag
O2 Dy1 O1 108.16(14) . . ?
O2 Dy1 O3 85.21(14) . . ?
O1 Dy1 O3 91.39(14) . . ?
O2 Dy1 O5 84.28(15) . . ?
O1 Dy1 O5 98.92(15) . . ?
O3 Dy1 O5 167.14(14) . . ?
O2 Dy1 O4 167.35(14) . . ?
O1 Dy1 O4 80.84(14) . . ?
O3 Dy1 O4 103.78(14) . . ?
O5 Dy1 O4 85.55(15) . . ?
O2 Dy1 Cl1 95.78(10) . . ?
O1 Dy1 Cl1 155.54(11) . . ?
O3 Dy1 Cl1 85.60(10) . . ?
O5 Dy1 Cl1 88.10(11) . . ?
O4 Dy1 Cl1 76.36(10) . . ?
C1 O1 Dy1 170.1(4) . . ?
C37 O2 Dy1 173.9(3) . . ?
C73 O3 C76 109.2(5) . . ?
C73 O3 Dy1 128.1(4) . . ?
C76 O3 Dy1 119.7(3) . . ?
C80 O4 C77 108.2(5) . . ?
C80 O4 Dy1 134.0(4) . . ?
C77 O4 Dy1 117.7(3) . . ?
C81 O5 C84 109.0(5) . . ?
C81 O5 Dy1 122.0(4) . . ?
C84 O5 Dy1 123.8(4) . . ?
O1 C1 C6 121.2(5) . . ?
O1 C1 C2 120.3(5) . . ?
C6 C1 C2 118.5(5) . . ?
C3 C2 C1 119.2(5) . . ?
C3 C2 C7 121.6(5) . . ?
C1 C2 C7 119.1(5) . . ?
C2 C3 C4 123.8(5) . . ?
C2 C3 H3 118.1 . . ?
C4 C3 H3 118.1 . . ?
C3 C4 C5 116.5(5) . . ?
C3 C4 C20 120.8(5) . . ?
C5 C4 C20 122.7(5) . . ?
C4 C5 C6 122.1(5) . . ?
C4 C5 H5 119.0 . . ?
C6 C5 H5 119.0 . . ?
C5 C6 C1 119.7(5) . . ?
C5 C6 C24 117.8(5) . . ?
C1 C6 C24 122.3(5) . . ?
C2 C7 C14 110.8(5) . . ?
C2 C7 C8 113.3(4) . . ?
C14 C7 C8 110.6(5) . . ?
C2 C7 H7 107.3 . . ?
C14 C7 H7 107.3 . . ?
C8 C7 H7 107.3 . . ?
C13 C8 C9 117.5(5) . . ?
C13 C8 C7 120.0(5) . . ?
C9 C8 C7 122.6(5) . . ?
C10 C9 C8 121.1(6) . . ?
C10 C9 H9 119.4 . . ?
C8 C9 H9 119.4 . . ?
C9 C10 C11 120.4(6) . . ?
C9 C10 H10 119.8 . . ?
C11 C10 H10 119.8 . . ?
C12 C11 C10 119.2(6) . . ?
C12 C11 H11 120.4 . . ?
C10 C11 H11 120.4 . . ?
C11 C12 C13 119.9(6) . . ?
C11 C12 H12 120.0 . . ?
C13 C12 H12 120.0 . . ?
C8 C13 C12 121.8(6) . . ?
C8 C13 H13 119.1 . . ?
C12 C13 H13 119.1 . . ?
C15 C14 C19 116.9(6) . . ?
C15 C14 C7 123.4(5) . . ?
C19 C14 C7 119.7(5) . . ?
C14 C15 C16 120.6(6) . . ?
C14 C15 H15 119.7 . . ?
C16 C15 H15 119.7 . . ?
C17 C16 C15 121.1(7) . . ?
C17 C16 H16 119.5 . . ?
C15 C16 H16 119.5 . . ?
C18 C17 C16 119.0(7) . . ?
C18 C17 H17 120.5 . . ?
C16 C17 H17 120.5 . . ?
C19 C18 C17 120.6(7) . . ?
C19 C18 H18 119.7 . . ?
C17 C18 H18 119.7 . . ?
C18 C19 C14 121.8(7) . . ?
C18 C19 H19 119.1 . . ?
C14 C19 H19 119.1 . . ?
C21 C20 C4 109.3(5) . . ?
C21 C20 C22 108.5(5) . . ?
C4 C20 C22 112.5(5) . . ?
C21 C20 C23 109.2(5) . . ?
C4 C20 C23 109.2(5) . . ?
C22 C20 C23 108.2(5) . . ?
C20 C21 H21A 109.5 . . ?
C20 C21 H21B 109.5 . . ?
H21A C21 H21B 109.5 . . ?
C20 C21 H21C 109.5 . . ?
H21A C21 H21C 109.5 . . ?
H21B C21 H21C 109.5 . . ?
C20 C22 H22A 109.5 . . ?
C20 C22 H22B 109.5 . . ?
H22A C22 H22B 109.5 . . ?
C20 C22 H22C 109.5 . . ?
H22A C22 H22C 109.5 . . ?
H22B C22 H22C 109.5 . . ?
C20 C23 H23A 109.5 . . ?
C20 C23 H23B 109.5 . . ?
H23A C23 H23B 109.5 . . ?
C20 C23 H23C 109.5 . . ?
H23A C23 H23C 109.5 . . ?
H23B C23 H23C 109.5 . . ?
C6 C24 C25 112.5(5) . . ?
C6 C24 C31 111.9(5) . . ?
C25 C24 C31 112.7(5) . . ?
C6 C24 H24 106.4 . . ?
C25 C24 H24 106.4 . . ?
C31 C24 H24 106.4 . . ?
C30 C25 C26 117.3(7) . . ?
C30 C25 C24 118.9(6) . . ?
C26 C25 C24 123.7(6) . . ?
C25 C26 C27 119.9(8) . . ?
C25 C26 H26 120.1 . . ?
C27 C26 H26 120.1 . . ?
C28 C27 C26 121.5(9) . . ?
C28 C27 H27 119.3 . . ?
C26 C27 H27 119.3 . . ?
C27 C28 C29 119.7(9) . . ?
C27 C28 H28 120.2 . . ?
C29 C28 H28 120.2 . . ?
C28 C29 C30 120.0(9) . . ?
C28 C29 H29 120.0 . . ?
C30 C29 H29 120.0 . . ?
C25 C30 C29 121.6(8) . . ?
C25 C30 H30 119.2 . . ?
C29 C30 H30 119.2 . . ?
C36 C31 C32 118.1(6) . . ?
C36 C31 C24 122.3(5) . . ?
C32 C31 C24 119.5(6) . . ?
C33 C32 C31 121.2(7) . . ?
C33 C32 H32 119.4 . . ?
C31 C32 H32 119.4 . . ?
C32 C33 C34 119.8(7) . . ?
C32 C33 H33 120.1 . . ?
C34 C33 H33 120.1 . . ?
C35 C34 C33 119.6(8) . . ?
C35 C34 H34 120.2 . . ?
C33 C34 H34 120.2 . . ?
C34 C35 C36 121.0(7) . . ?
C34 C35 H35 119.5 . . ?
C36 C35 H35 119.5 . . ?
C31 C36 C35 120.3(6) . . ?
C31 C36 H36 119.9 . . ?
C35 C36 H36 119.9 . . ?
O2 C37 C42 119.9(4) . . ?
O2 C37 C38 122.3(5) . . ?
C42 C37 C38 117.8(5) . . ?
C39 C38 C37 119.4(5) . . ?
C39 C38 C43 120.2(5) . . ?
C37 C38 C43 120.4(5) . . ?
C40 C39 C38 123.7(5) . . ?
C40 C39 H39 118.1 . . ?
C38 C39 H39 118.1 . . ?
C39 C40 C41 116.5(5) . . ?
C39 C40 C56 123.0(5) . . ?
C41 C40 C56 120.5(5) . . ?
C42 C41 C40 122.0(5) . . ?
C42 C41 H41 119.0 . . ?
C40 C41 H41 119.0 . . ?
C41 C42 C37 120.6(5) . . ?
C41 C42 C60 119.8(5) . . ?
C37 C42 C60 119.5(5) . . ?
C50 C43 C38 112.4(5) . . ?
C50 C43 C44 111.2(5) . . ?
C38 C43 C44 113.2(5) . . ?
C50 C43 H43 106.5 . . ?
C38 C43 H43 106.5 . . ?
C44 C43 H43 106.5 . . ?
C45 C44 C49 118.6(7) . . ?
C45 C44 C43 123.7(6) . . ?
C49 C44 C43 117.6(6) . . ?
C44 C45 C46 119.8(7) . . ?
C44 C45 H45 120.1 . . ?
C46 C45 H45 120.1 . . ?
C47 C46 C45 120.8(8) . . ?
C47 C46 H46 119.6 . . ?
C45 C46 H46 119.6 . . ?
C46 C47 C48 119.9(8) . . ?
C46 C47 H47 120.0 . . ?
C48 C47 H47 120.0 . . ?
C47 C48 C49 119.1(8) . . ?
C47 C48 H48 120.5 . . ?
C49 C48 H48 120.5 . . ?
C48 C49 C44 121.7(7) . . ?
C48 C49 H49 119.1 . . ?
C44 C49 H49 119.1 . . ?
C55 C50 C51 117.8(6) . . ?
C55 C50 C43 119.6(6) . . ?
C51 C50 C43 122.5(6) . . ?
C50 C51 C52 121.3(7) . . ?
C50 C51 H51 119.3 . . ?
C52 C51 H51 119.3 . . ?
C53 C52 C51 118.6(7) . . ?
C53 C52 H52 120.7 . . ?
C51 C52 H52 120.7 . . ?
C54 C53 C52 120.6(7) . . ?
C54 C53 H53 119.7 . . ?
C52 C53 H53 119.7 . . ?
C53 C54 C55 121.0(8) . . ?
C53 C54 H54 119.5 . . ?
C55 C54 H54 119.5 . . ?
C50 C55 C54 120.6(7) . . ?
C50 C55 H55 119.7 . . ?
C54 C55 H55 119.7 . . ?
C58 C56 C57 111.6(7) . . ?
C58 C56 C40 110.2(6) . . ?
C57 C56 C40 109.2(5) . . ?
C58 C56 C59 107.4(6) . . ?
C57 C56 C59 107.1(6) . . ?
C40 C56 C59 111.3(5) . . ?
C56 C57 H57A 109.5 . . ?
C56 C57 H57B 109.5 . . ?
H57A C57 H57B 109.5 . . ?
C56 C57 H57C 109.5 . . ?
H57A C57 H57C 109.5 . . ?
H57B C57 H57C 109.5 . . ?
C56 C58 H58A 109.5 . . ?
C56 C58 H58B 109.5 . . ?
H58A C58 H58B 109.5 . . ?
C56 C58 H58C 109.5 . . ?
H58A C58 H58C 109.5 . . ?
H58B C58 H58C 109.5 . . ?
C56 C59 H59A 109.5 . . ?
C56 C59 H59B 109.5 . . ?
H59A C59 H59B 109.5 . . ?
C56 C59 H59C 109.5 . . ?
H59A C59 H59C 109.5 . . ?
H59B C59 H59C 109.5 . . ?
C61 C60 C67 113.6(4) . . ?
C61 C60 C42 112.5(4) . . ?
C67 C60 C42 111.8(5) . . ?
C61 C60 H60 106.1 . . ?
C67 C60 H60 106.1 . . ?
C42 C60 H60 106.1 . . ?
C66 C61 C62 117.4(6) . . ?
C66 C61 C60 120.6(5) . . ?
C62 C61 C60 122.0(6) . . ?
C63 C62 C61 119.2(6) . . ?
C63 C62 H62 120.4 . . ?
C61 C62 H62 120.4 . . ?
C64 C63 C62 122.8(7) . . ?
C64 C63 H63 118.6 . . ?
C62 C63 H63 118.6 . . ?
C63 C64 C65 119.5(7) . . ?
C63 C64 H64 120.3 . . ?
C65 C64 H64 120.3 . . ?
C66 C65 C64 118.0(7) . . ?
C66 C65 H65 121.0 . . ?
C64 C65 H65 121.0 . . ?
C65 C66 C61 123.2(6) . . ?
C65 C66 H66 118.4 . . ?
C61 C66 H66 118.4 . . ?
C72 C67 C68 117.5(6) . . ?
C72 C67 C60 119.4(5) . . ?
C68 C67 C60 123.0(5) . . ?
C69 C68 C67 121.6(5) . . ?
C69 C68 H68 119.2 . . ?
C67 C68 H68 119.2 . . ?
C68 C69 C70 120.3(6) . . ?
C68 C69 H69 119.9 . . ?
C70 C69 H69 119.9 . . ?
C71 C70 C69 119.2(6) . . ?
C71 C70 H70 120.4 . . ?
C69 C70 H70 120.4 . . ?
C72 C71 C70 120.0(6) . . ?
C72 C71 H71 120.0 . . ?
C70 C71 H71 120.0 . . ?
C71 C72 C67 121.5(6) . . ?
C71 C72 H72 119.3 . . ?
C67 C72 H72 119.3 . . ?
O3 C73 C74 108.1(7) . . ?
O3 C73 C74A 103.0(8) . . ?
O3 C73 H73A 110.1 . . ?
C74 C73 H73A 110.1 . . ?
O3 C73 H73B 110.1 . . ?
C74 C73 H73B 110.1 . . ?
H73A C73 H73B 108.4 . . ?
O3 C73 H73C 111.2 . . ?
C74A C73 H73C 111.2 . . ?
O3 C73 H73D 111.2 . . ?
C74A C73 H73D 111.2 . . ?
H73C C73 H73D 109.1 . . ?
C73 C74 C75 101.9(7) . . ?
C73 C74 H74A 111.4 . . ?
C75 C74 H74A 111.4 . . ?
C73 C74 H74B 111.4 . . ?
C75 C74 H74B 111.4 . . ?
H74A C74 H74B 109.2 . . ?
C75 C74A C73 105.8(10) . . ?
C75 C74A H74C 110.6 . . ?
C73 C74A H74C 110.6 . . ?
C75 C74A H74D 110.6 . . ?
C73 C74A H74D 110.6 . . ?
H74C C74A H74D 108.7 . . ?
C74A C75 C76 105.1(8) . . ?
C76 C75 C74 100.9(7) . . ?
C76 C75 H75A 111.6 . . ?
C74 C75 H75A 111.6 . . ?
C76 C75 H75B 111.6 . . ?
C74 C75 H75B 111.6 . . ?
H75A C75 H75B 109.4 . . ?
C74A C75 H75C 110.7 . . ?
C76 C75 H75C 110.7 . . ?
C74A C75 H75D 110.7 . . ?
C76 C75 H75D 110.7 . . ?
H75C C75 H75D 108.8 . . ?
O3 C76 C75 105.7(6) . . ?
O3 C76 H76A 110.6 . . ?
C75 C76 H76A 110.6 . . ?
O3 C76 H76B 110.6 . . ?
C75 C76 H76B 110.6 . . ?
H76A C76 H76B 108.7 . . ?
O4 C77 C78A 107.6(12) . . ?
O4 C77 C78 104.6(9) . . ?
O4 C77 H77A 110.8 . . ?
C78 C77 H77A 110.8 . . ?
O4 C77 H77B 110.8 . . ?
C78 C77 H77B 110.8 . . ?
H77A C77 H77B 108.9 . . ?
O4 C77 H77C 110.2 . . ?
C78A C77 H77C 110.2 . . ?
O4 C77 H77D 110.2 . . ?
C78A C77 H77D 110.2 . . ?
H77C C77 H77D 108.5 . . ?
C79 C78 C77 104.9(13) . . ?
C79 C78 H78A 110.8 . . ?
C77 C78 H78A 110.8 . . ?
C79 C78 H78B 110.8 . . ?
C77 C78 H78B 110.8 . . ?
H78A C78 H78B 108.8 . . ?
C79A C78A C77 107.2(18) . . ?
C79A C78A H78C 110.3 . . ?
C77 C78A H78C 110.3 . . ?
C79A C78A H78D 110.3 . . ?
C77 C78A H78D 110.3 . . ?
H78C C78A H78D 108.5 . . ?
C80 C79 C78 109.8(13) . . ?
C80 C79 H79A 109.7 . . ?
C78 C79 H79A 109.7 . . ?
C80 C79 H79B 109.7 . . ?
C78 C79 H79B 109.7 . . ?
H79A C79 H79B 108.2 . . ?
C78A C79A C80 107.8(18) . . ?
C78A C79A H79C 110.2 . . ?
C80 C79A H79C 110.2 . . ?
C78A C79A H79D 110.2 . . ?
C80 C79A H79D 110.2 . . ?
H79C C79A H79D 108.5 . . ?
O4 C80 C79 104.6(9) . . ?
O4 C80 C79A 108.8(12) . . ?
O4 C80 H80A 110.8 . . ?
C79 C80 H80A 110.8 . . ?
O4 C80 H80B 110.8 . . ?
C79 C80 H80B 110.8 . . ?
H80A C80 H80B 108.9 . . ?
O4 C80 H80C 109.9 . . ?
C79A C80 H80C 109.9 . . ?
O4 C80 H80D 109.9 . . ?
C79A C80 H80D 109.9 . . ?
H80C C80 H80D 108.3 . . ?
O5 C81 C82 104.9(6) . . ?
O5 C81 H81A 110.8 . . ?
C82 C81 H81A 110.8 . . ?
O5 C81 H81B 110.8 . . ?
C82 C81 H81B 110.8 . . ?
H81A C81 H81B 108.8 . . ?
C83 C82 C81 101.3(6) . . ?
C83 C82 H82A 111.5 . . ?
C81 C82 H82A 111.5 . . ?
C83 C82 H82B 111.5 . . ?
C81 C82 H82B 111.5 . . ?
H82A C82 H82B 109.3 . . ?
C84 C83 C82 102.5(5) . . ?
C84 C83 H83A 111.3 . . ?
C82 C83 H83A 111.3 . . ?
C84 C83 H83B 111.3 . . ?
C82 C83 H83B 111.3 . . ?
H83A C83 H83B 109.2 . . ?
O5 C84 C83 104.6(5) . . ?
O5 C84 H84A 110.8 . . ?
C83 C84 H84A 110.8 . . ?
O5 C84 H84B 110.8 . . ?
C83 C84 H84B 110.8 . . ?
H84A C84 H84B 108.9 . . ?
C85 O6 C87 114.5(9) . . ?
O6 C85 C86 111.0(9) . . ?
O6 C85 H85A 109.4 . . ?
C86 C85 H85A 109.4 . . ?
O6 C85 H85B 109.4 . . ?
C86 C85 H85B 109.4 . . ?
H85A C85 H85B 108.0 . . ?
C85 C86 H86A 109.5 . . ?
C85 C86 H86B 109.5 . . ?
H86A C86 H86B 109.5 . . ?
C85 C86 H86C 109.5 . . ?
H86A C86 H86C 109.5 . . ?
H86B C86 H86C 109.5 . . ?
O6 C87 C88 107.4(9) . . ?
O6 C87 H87A 110.2 . . ?
C88 C87 H87A 110.2 . . ?
O6 C87 H87B 110.2 . . ?
C88 C87 H87B 110.2 . . ?
H87A C87 H87B 108.5 . . ?
C87 C88 H88A 109.5 . . ?
C87 C88 H88B 109.5 . . ?
H88A C88 H88B 109.5 . . ?
C87 C88 H88C 109.5 . . ?
H88A C88 H88C 109.5 . . ?
H88B C88 H88C 109.5 . . ?
C91 O7 C90 111.4(12) . . ?
C91 O7A C90A 112.8(17) . . ?
C90 C89 H89A 109.5 . . ?
C90 C89 H89B 109.5 . . ?
H89A C89 H89B 109.5 . . ?
C90 C89 H89C 109.5 . . ?
H89A C89 H89C 109.5 . . ?
H89B C89 H89C 109.5 . . ?
C90A C89A H89D 109.5 . . ?
C90A C89A H89E 109.5 . . ?
H89D C89A H89E 109.5 . . ?
C90A C89A H89F 109.5 . . ?
H89D C89A H89F 109.5 . . ?
H89E C89A H89F 109.5 . . ?
O7 C90 C89 103.8(16) . . ?
O7 C90 H90A 111.0 . . ?
C89 C90 H90A 111.0 . . ?
O7 C90 H90B 111.0 . . ?
C89 C90 H90B 111.0 . . ?
H90A C90 H90B 109.0 . . ?
O7A C90A C89A 112(2) . . ?
O7A C90A H90C 109.2 . . ?
C89A C90A H90C 109.2 . . ?
O7A C90A H90D 109.2 . . ?
C89A C90A H90D 109.2 . . ?
H90C C90A H90D 107.9 . . ?
O7 C91 C92 117.4(11) . . ?
O7A C91 C92 119.4(12) . . ?
O7 C91 H91A 107.9 . . ?
C92 C91 H91A 107.9 . . ?
O7 C91 H91B 107.9 . . ?
C92 C91 H91B 107.9 . . ?
H91A C91 H91B 107.2 . . ?
O7A C91 H91C 107.5 . . ?
C92 C91 H91C 107.5 . . ?
O7A C91 H91D 107.5 . . ?
C92 C91 H91D 107.5 . . ?
H91C C91 H91D 107.0 . . ?
C91 C92 H92A 109.5 . . ?
C91 C92 H92B 109.5 . . ?
H92A C92 H92B 109.5 . . ?
C91 C92 H92C 109.5 . . ?
H92A C92 H92C 109.5 . . ?
H92B C92 H92C 109.5 . . ?

loop_
_geom_bond_atom_site_label_1
_geom_bond_atom_site_label_2
_geom_bond_distance
_geom_bond_site_symmetry_2
_geom_bond_publ_flag
Dy1 O2 2.109(4) . ?
Dy1 O1 2.141(3) . ?
Dy1 O3 2.375(4) . ?
Dy1 O5 2.398(4) . ?
Dy1 O4 2.420(4) . ?
Dy1 Cl1 2.6462(14) . ?
O1 C1 1.350(6) . ?
O2 C37 1.345(6) . ?
O3 C73 1.438(7) . ?
O3 C76 1.459(7) . ?
O4 C80 1.455(7) . ?
O4 C77 1.474(7) . ?
O5 C81 1.462(7) . ?
O5 C84 1.464(7) . ?
C1 C6 1.404(8) . ?
C1 C2 1.417(7) . ?
C2 C3 1.380(7) . ?
C2 C7 1.515(8) . ?
C3 C4 1.381(8) . ?
C3 H3 0.9500 . ?
C4 C5 1.400(7) . ?
C4 C20 1.536(7) . ?
C5 C6 1.403(7) . ?
C5 H5 0.9500 . ?
C6 C24 1.520(7) . ?
C7 C14 1.520(8) . ?
C7 C8 1.529(7) . ?
C7 H7 1.0000 . ?
C8 C13 1.379(8) . ?
C8 C9 1.394(7) . ?
C9 C10 1.375(8) . ?
C9 H9 0.9500 . ?
C10 C11 1.384(9) . ?
C10 H10 0.9500 . ?
C11 C12 1.376(8) . ?
C11 H11 0.9500 . ?
C12 C13 1.382(8) . ?
C12 H12 0.9500 . ?
C13 H13 0.9500 . ?
C14 C15 1.386(8) . ?
C14 C19 1.413(8) . ?
C15 C16 1.388(8) . ?
C15 H15 0.9500 . ?
C16 C17 1.376(9) . ?
C16 H16 0.9500 . ?
C17 C18 1.372(10) . ?
C17 H17 0.9500 . ?
C18 C19 1.360(9) . ?
C18 H18 0.9500 . ?
C19 H19 0.9500 . ?
C20 C21 1.526(8) . ?
C20 C22 1.537(8) . ?
C20 C23 1.544(8) . ?
C21 H21A 0.9800 . ?
C21 H21B 0.9800 . ?
C21 H21C 0.9800 . ?
C22 H22A 0.9800 . ?
C22 H22B 0.9800 . ?
C22 H22C 0.9800 . ?
C23 H23A 0.9800 . ?
C23 H23B 0.9800 . ?
C23 H23C 0.9800 . ?
C24 C25 1.532(8) . ?
C24 C31 1.533(8) . ?
C24 H24 1.0000 . ?
C25 C30 1.372(9) . ?
C25 C26 1.387(9) . ?
C26 C27 1.390(11) . ?
C26 H26 0.9500 . ?
C27 C28 1.335(12) . ?
C27 H27 0.9500 . ?
C28 C29 1.358(11) . ?
C28 H28 0.9500 . ?
C29 C30 1.382(10) . ?
C29 H29 0.9500 . ?
C30 H30 0.9500 . ?
C31 C36 1.377(8) . ?
C31 C32 1.401(8) . ?
C32 C33 1.374(10) . ?
C32 H32 0.9500 . ?
C33 C34 1.375(11) . ?
C33 H33 0.9500 . ?
C34 C35 1.372(10) . ?
C34 H34 0.9500 . ?
C35 C36 1.382(9) . ?
C35 H35 0.9500 . ?
C36 H36 0.9500 . ?
C37 C42 1.405(7) . ?
C37 C38 1.407(7) . ?
C38 C39 1.397(8) . ?
C38 C43 1.528(7) . ?
C39 C40 1.372(8) . ?
C39 H39 0.9500 . ?
C40 C41 1.397(7) . ?
C40 C56 1.540(8) . ?
C41 C42 1.393(7) . ?
C41 H41 0.9500 . ?
C42 C60 1.534(7) . ?
C43 C50 1.526(8) . ?
C43 C44 1.535(8) . ?
C43 H43 1.0000 . ?
C44 C45 1.383(9) . ?
C44 C49 1.390(8) . ?
C45 C46 1.401(9) . ?
C45 H45 0.9500 . ?
C46 C47 1.375(10) . ?
C46 H46 0.9500 . ?
C47 C48 1.385(11) . ?
C47 H47 0.9500 . ?
C48 C49 1.388(10) . ?
C48 H48 0.9500 . ?
C49 H49 0.9500 . ?
C50 C55 1.379(9) . ?
C50 C51 1.398(8) . ?
C51 C52 1.400(9) . ?
C51 H51 0.9500 . ?
C52 C53 1.374(11) . ?
C52 H52 0.9500 . ?
C53 C54 1.358(11) . ?
C53 H53 0.9500 . ?
C54 C55 1.382(9) . ?
C54 H54 0.9500 . ?
C55 H55 0.9500 . ?
C56 C58 1.502(9) . ?
C56 C57 1.509(9) . ?
C56 C59 1.542(8) . ?
C57 H57A 0.9800 . ?
C57 H57B 0.9800 . ?
C57 H57C 0.9800 . ?
C58 H58A 0.9800 . ?
C58 H58B 0.9800 . ?
C58 H58C 0.9800 . ?
C59 H59A 0.9800 . ?
C59 H59B 0.9800 . ?
C59 H59C 0.9800 . ?
C60 C61 1.519(7) . ?
C60 C67 1.518(8) . ?
C60 H60 1.0000 . ?
C61 C66 1.384(8) . ?
C61 C62 1.397(8) . ?
C62 C63 1.394(8) . ?
C62 H62 0.9500 . ?
C63 C64 1.335(10) . ?
C63 H63 0.9500 . ?
C64 C65 1.407(9) . ?
C64 H64 0.9500 . ?
C65 C66 1.380(8) . ?
C65 H65 0.9500 . ?
C66 H66 0.9500 . ?
C67 C72 1.385(7) . ?
C67 C68 1.395(8) . ?
C68 C69 1.359(8) . ?
C68 H68 0.9500 . ?
C69 C70 1.389(8) . ?
C69 H69 0.9500 . ?
C70 C71 1.382(9) . ?
C70 H70 0.9500 . ?
C71 C72 1.375(8) . ?
C71 H71 0.9500 . ?
C72 H72 0.9500 . ?
C73 C74 1.442(10) . ?
C73 C74A 1.507(12) . ?
C73 H73A 0.9900 . ?
C73 H73B 0.9900 . ?
C73 H73C 0.9900 . ?
C73 H73D 0.9900 . ?
C74 C75 1.588(10) . ?
C74 H74A 0.9900 . ?
C74 H74B 0.9900 . ?
C74A C75 1.446(12) . ?
C74A H74C 0.9900 . ?
C74A H74D 0.9900 . ?
C75 C76 1.515(9) . ?
C75 H75A 0.9900 . ?
C75 H75B 0.9900 . ?
C75 H75C 0.9900 . ?
C75 H75D 0.9900 . ?
C76 H76A 0.9900 . ?
C76 H76B 0.9900 . ?
C77 C78A 1.508(13) . ?
C77 C78 1.525(12) . ?
C77 H77A 0.9900 . ?
C77 H77B 0.9900 . ?
C77 H77C 0.9900 . ?
C77 H77D 0.9900 . ?
C78 C79 1.479(12) . ?
C78 H78A 0.9900 . ?
C78 H78B 0.9900 . ?
C78A C79A 1.466(13) . ?
C78A H78C 0.9900 . ?
C78A H78D 0.9900 . ?
C79 C80 1.477(12) . ?
C79 H79A 0.9900 . ?
C79 H79B 0.9900 . ?
C79A C80 1.488(13) . ?
C79A H79C 0.9900 . ?
C79A H79D 0.9900 . ?
C80 H80A 0.9900 . ?
C80 H80B 0.9900 . ?
C80 H80C 0.9900 . ?
C80 H80D 0.9900 . ?
C81 C82 1.516(9) . ?
C81 H81A 0.9900 . ?
C81 H81B 0.9900 . ?
C82 C83 1.515(9) . ?
C82 H82A 0.9900 . ?
C82 H82B 0.9900 . ?
C83 C84 1.504(9) . ?
C83 H83A 0.9900 . ?
C83 H83B 0.9900 . ?
C84 H84A 0.9900 . ?
C84 H84B 0.9900 . ?
O6 C85 1.373(11) . ?
O6 C87 1.443(11) . ?
C85 C86 1.511(14) . ?
C85 H85A 0.9900 . ?
C85 H85B 0.9900 . ?
C86 H86A 0.9800 . ?
C86 H86B 0.9800 . ?
C86 H86C 0.9800 . ?
C87 C88 1.477(13) . ?
C87 H87A 0.9900 . ?
C87 H87B 0.9900 . ?
C88 H88A 0.9800 . ?
C88 H88B 0.9800 . ?
C88 H88C 0.9800 . ?
O7 C91 1.278(11) . ?
O7 C90 1.426(16) . ?
O7A C91 1.347(13) . ?
O7A C90A 1.444(17) . ?
C89 C90 1.523(16) . ?
C89 H89A 0.9800 . ?
C89 H89B 0.9800 . ?
C89 H89C 0.9800 . ?
C89A C90A 1.538(17) . ?
C89A H89D 0.9800 . ?
C89A H89E 0.9800 . ?
C89A H89F 0.9800 . ?
C90 H90A 0.9900 . ?
C90 H90B 0.9900 . ?
C90A H90C 0.9900 . ?
C90A H90D 0.9900 . ?
C91 C92 1.491(9) . ?
C91 H91A 0.9900 . ?
C91 H91B 0.9900 . ?
C91 H91C 0.9900 . ?
C91 H91D 0.9900 . ?
C92 H92A 0.9800 . ?
C92 H92B 0.9800 . ?
C92 H92C 0.9800 . ?

loop_
_geom_torsion_atom_site_label_1
_geom_torsion_atom_site_label_2
_geom_torsion_atom_site_label_3
_geom_torsion_atom_site_label_4
_geom_torsion
_geom_torsion_site_symmetry_1
_geom_torsion_site_symmetry_2
_geom_torsion_site_symmetry_3
_geom_torsion_site_symmetry_4
_geom_torsion_publ_flag
O1 C1 C2 C3 -173.9(5) . . . . ?
C6 C1 C2 C3 6.3(8) . . . . ?
O1 C1 C2 C7 9.9(8) . . . . ?
C6 C1 C2 C7 -169.8(5) . . . . ?
C1 C2 C3 C4 -3.4(9) . . . . ?
C7 C2 C3 C4 172.6(5) . . . . ?
C2 C3 C4 C5 -0.8(9) . . . . ?
C2 C3 C4 C20 179.8(5) . . . . ?
C3 C4 C5 C6 2.1(9) . . . . ?
C20 C4 C5 C6 -178.5(5) . . . . ?
C4 C5 C6 C1 0.8(9) . . . . ?
C4 C5 C6 C24 -173.7(5) . . . . ?
O1 C1 C6 C5 175.2(5) . . . . ?
C2 C1 C6 C5 -5.1(8) . . . . ?
O1 C1 C6 C24 -10.5(8) . . . . ?
C2 C1 C6 C24 169.2(5) . . . . ?
C3 C2 C7 C14 -102.0(6) . . . . ?
C1 C2 C7 C14 74.0(6) . . . . ?
C3 C2 C7 C8 22.9(7) . . . . ?
C1 C2 C7 C8 -161.0(5) . . . . ?
C2 C7 C8 C13 88.4(6) . . . . ?
C14 C7 C8 C13 -146.5(6) . . . . ?
C2 C7 C8 C9 -91.4(7) . . . . ?
C14 C7 C8 C9 33.7(7) . . . . ?
C13 C8 C9 C10 -1.1(9) . . . . ?
C7 C8 C9 C10 178.7(6) . . . . ?
C8 C9 C10 C11 0.7(10) . . . . ?
C9 C10 C11 C12 0.8(10) . . . . ?
C10 C11 C12 C13 -1.9(10) . . . . ?
C9 C8 C13 C12 0.0(9) . . . . ?
C7 C8 C13 C12 -179.8(5) . . . . ?
C11 C12 C13 C8 1.5(10) . . . . ?
C2 C7 C14 C15 24.6(7) . . . . ?
C8 C7 C14 C15 -101.8(6) . . . . ?
C2 C7 C14 C19 -157.9(5) . . . . ?
C8 C7 C14 C19 75.7(6) . . . . ?
C19 C14 C15 C16 1.1(9) . . . . ?
C7 C14 C15 C16 178.6(5) . . . . ?
C14 C15 C16 C17 0.1(10) . . . . ?
C15 C16 C17 C18 -0.6(10) . . . . ?
C16 C17 C18 C19 -0.1(11) . . . . ?
C17 C18 C19 C14 1.3(11) . . . . ?
C15 C14 C19 C18 -1.8(9) . . . . ?
C7 C14 C19 C18 -179.4(6) . . . . ?
C3 C4 C20 C21 -68.4(7) . . . . ?
C5 C4 C20 C21 112.3(6) . . . . ?
C3 C4 C20 C22 171.0(5) . . . . ?
C5 C4 C20 C22 -8.3(8) . . . . ?
C3 C4 C20 C23 50.9(7) . . . . ?
C5 C4 C20 C23 -128.4(6) . . . . ?
C5 C6 C24 C25 -41.8(7) . . . . ?
C1 C6 C24 C25 143.8(6) . . . . ?
C5 C6 C24 C31 86.2(7) . . . . ?
C1 C6 C24 C31 -88.2(7) . . . . ?
C6 C24 C25 C30 -65.9(7) . . . . ?
C31 C24 C25 C30 166.5(5) . . . . ?
C6 C24 C25 C26 112.5(7) . . . . ?
C31 C24 C25 C26 -15.1(8) . . . . ?
C30 C25 C26 C27 1.6(10) . . . . ?
C24 C25 C26 C27 -176.8(7) . . . . ?
C25 C26 C27 C28 -1.0(14) . . . . ?
C26 C27 C28 C29 -1.2(15) . . . . ?
C27 C28 C29 C30 2.7(13) . . . . ?
C26 C25 C30 C29 0.0(10) . . . . ?
C24 C25 C30 C29 178.4(6) . . . . ?
C28 C29 C30 C25 -2.1(12) . . . . ?
C6 C24 C31 C36 -18.6(8) . . . . ?
C25 C24 C31 C36 109.2(7) . . . . ?
C6 C24 C31 C32 162.5(6) . . . . ?
C25 C24 C31 C32 -69.6(8) . . . . ?
C36 C31 C32 C33 -1.9(12) . . . . ?
C24 C31 C32 C33 177.0(8) . . . . ?
C31 C32 C33 C34 1.6(15) . . . . ?
C32 C33 C34 C35 0.1(16) . . . . ?
C33 C34 C35 C36 -1.3(15) . . . . ?
C32 C31 C36 C35 0.7(11) . . . . ?
C24 C31 C36 C35 -178.2(7) . . . . ?
C34 C35 C36 C31 0.9(13) . . . . ?
O2 C37 C38 C39 179.0(5) . . . . ?
C42 C37 C38 C39 -1.5(8) . . . . ?
O2 C37 C38 C43 -4.4(8) . . . . ?
C42 C37 C38 C43 175.2(5) . . . . ?
C37 C38 C39 C40 1.2(9) . . . . ?
C43 C38 C39 C40 -175.4(5) . . . . ?
C38 C39 C40 C41 -0.3(9) . . . . ?
C38 C39 C40 C56 179.4(6) . . . . ?
C39 C40 C41 C42 -0.3(9) . . . . ?
C56 C40 C41 C42 -180.0(6) . . . . ?
C40 C41 C42 C37 0.0(9) . . . . ?
C40 C41 C42 C60 176.9(5) . . . . ?
O2 C37 C42 C41 -179.6(5) . . . . ?
C38 C37 C42 C41 0.9(8) . . . . ?
O2 C37 C42 C60 3.5(8) . . . . ?
C38 C37 C42 C60 -176.0(5) . . . . ?
C39 C38 C43 C50 -51.2(8) . . . . ?
C37 C38 C43 C50 132.2(6) . . . . ?
C39 C38 C43 C44 75.8(7) . . . . ?
C37 C38 C43 C44 -100.8(6) . . . . ?
C50 C43 C44 C45 123.0(6) . . . . ?
C38 C43 C44 C45 -4.7(8) . . . . ?
C50 C43 C44 C49 -58.5(7) . . . . ?
C38 C43 C44 C49 173.8(5) . . . . ?
C49 C44 C45 C46 1.4(10) . . . . ?
C43 C44 C45 C46 180.0(6) . . . . ?
C44 C45 C46 C47 -0.1(12) . . . . ?
C45 C46 C47 C48 -0.8(13) . . . . ?
C46 C47 C48 C49 0.4(13) . . . . ?
C47 C48 C49 C44 0.9(12) . . . . ?
C45 C44 C49 C48 -1.8(10) . . . . ?
C43 C44 C49 C48 179.5(6) . . . . ?
C38 C43 C50 C55 -95.2(7) . . . . ?
C44 C43 C50 C55 136.6(6) . . . . ?
C38 C43 C50 C51 85.4(7) . . . . ?
C44 C43 C50 C51 -42.7(8) . . . . ?
C55 C50 C51 C52 2.1(10) . . . . ?
C43 C50 C51 C52 -178.6(6) . . . . ?
C50 C51 C52 C53 -0.8(12) . . . . ?
C51 C52 C53 C54 -1.7(14) . . . . ?
C52 C53 C54 C55 2.8(14) . . . . ?
C51 C50 C55 C54 -1.0(11) . . . . ?
C43 C50 C55 C54 179.6(6) . . . . ?
C53 C54 C55 C50 -1.4(13) . . . . ?
C39 C40 C56 C58 124.7(7) . . . . ?
C41 C40 C56 C58 -55.6(8) . . . . ?
C39 C40 C56 C57 -112.3(7) . . . . ?
C41 C40 C56 C57 67.3(8) . . . . ?
C39 C40 C56 C59 5.6(9) . . . . ?
C41 C40 C56 C59 -174.7(6) . . . . ?
C41 C42 C60 C61 35.1(7) . . . . ?
C37 C42 C60 C61 -148.0(5) . . . . ?
C41 C42 C60 C67 -94.2(6) . . . . ?
C37 C42 C60 C67 82.7(6) . . . . ?
C67 C60 C61 C66 -165.6(5) . . . . ?
C42 C60 C61 C66 66.0(7) . . . . ?
C67 C60 C61 C62 12.5(8) . . . . ?
C42 C60 C61 C62 -115.8(6) . . . . ?
C66 C61 C62 C63 0.1(9) . . . . ?
C60 C61 C62 C63 -178.1(6) . . . . ?
C61 C62 C63 C64 -0.9(11) . . . . ?
C62 C63 C64 C65 0.6(11) . . . . ?
C63 C64 C65 C66 0.5(10) . . . . ?
C64 C65 C66 C61 -1.4(10) . . . . ?
C62 C61 C66 C65 1.1(9) . . . . ?
C60 C61 C66 C65 179.3(5) . . . . ?
C61 C60 C67 C72 79.9(7) . . . . ?
C42 C60 C67 C72 -151.4(5) . . . . ?
C61 C60 C67 C68 -97.0(6) . . . . ?
C42 C60 C67 C68 31.7(7) . . . . ?
C72 C67 C68 C69 0.9(8) . . . . ?
C60 C67 C68 C69 177.9(5) . . . . ?
C67 C68 C69 C70 0.0(9) . . . . ?
C68 C69 C70 C71 -0.4(9) . . . . ?
C69 C70 C71 C72 0.0(9) . . . . ?
C70 C71 C72 C67 0.9(9) . . . . ?
C68 C67 C72 C71 -1.3(9) . . . . ?
C60 C67 C72 C71 -178.4(5) . . . . ?
C76 O3 C73 C74 -15.4(9) . . . . ?
Dy1 O3 C73 C74 144.5(6) . . . . ?
C76 O3 C73 C74A 26.7(11) . . . . ?
Dy1 O3 C73 C74A -173.3(9) . . . . ?
O3 C73 C74 C75 32.7(9) . . . . ?
O3 C73 C74A C75 -34.1(15) . . . . ?
C73 C74A C75 C76 28.2(16) . . . . ?
C73 C74 C75 C76 -37.1(9) . . . . ?
C73 O3 C76 C75 -10.0(7) . . . . ?
Dy1 O3 C76 C75 -171.8(4) . . . . ?
C74A C75 C76 O3 -11.8(12) . . . . ?
C74 C75 C76 O3 28.4(8) . . . . ?
C80 O4 C77 C78A -3.0(15) . . . . ?
Dy1 O4 C77 C78A 173.0(14) . . . . ?
C80 O4 C77 C78 -28.4(11) . . . . ?
Dy1 O4 C77 C78 147.6(10) . . . . ?
O4 C77 C78 C79 18.1(15) . . . . ?
O4 C77 C78A C79A 6(2) . . . . ?
C77 C78 C79 C80 -2.1(19) . . . . ?
C77 C78A C79A C80 -7(3) . . . . ?
C77 O4 C80 C79 27.0(11) . . . . ?
Dy1 O4 C80 C79 -148.0(9) . . . . ?
C77 O4 C80 C79A -1.3(16) . . . . ?
Dy1 O4 C80 C79A -176.3(14) . . . . ?
C78 C79 C80 O4 -15.0(16) . . . . ?
C78A C79A C80 O4 5(2) . . . . ?
C84 O5 C81 C82 13.5(7) . . . . ?
Dy1 O5 C81 C82 169.0(4) . . . . ?
O5 C81 C82 C83 -34.1(7) . . . . ?
C81 C82 C83 C84 41.7(7) . . . . ?
C81 O5 C84 C83 13.0(7) . . . . ?
Dy1 O5 C84 C83 -142.0(4) . . . . ?
C82 C83 C84 O5 -34.2(7) . . . . ?
C87 O6 C85 C86 -174.1(8) . . . . ?
C85 O6 C87 C88 -171.1(8) . . . . ?
C91 O7 C90 C89 -161.7(18) . . . . ?
C91 O7A C90A C89A -90(2) . . . . ?
C90 O7 C91 C92 -163.9(15) . . . . ?
C90A O7A C91 C92 170.7(12) . . . . ?

loop_
_exptl_oxdiff_crystal_face_indexfrac_h
_exptl_oxdiff_crystal_face_indexfrac_k
_exptl_oxdiff_crystal_face_indexfrac_l
_exptl_oxdiff_crystal_face_x
_exptl_oxdiff_crystal_face_y
_exptl_oxdiff_crystal_face_z
11.9697 -20.7675 1.5602 0.0064 0.0639 0.9979
-17.8792 8.3181 -5.6382 -0.7834 -0.0628 -0.6183
2.1430 17.2017 5.8492 0.7558 0.0589 -0.6521
17.4075 -5.0040 6.3691 0.8753 0.0699 0.4785
-16.0111 -4.8610 4.9366 -0.9269 0.3241 -0.2068
0.6726 10.3721 -29.9809 -0.1299 -0.9904 -0.0475
-1.3533 -9.2457 30.0344 0.1301 0.9915 -0.0088
-12.0633 20.2858 0.1060 0.0008 -0.0089 -1.0000
2.2969 -19.5870 -4.5399 -0.5729 -0.0442 0.8184
